data_7720394
loop_
_publ_author_name
'Baumg&#xe4;rtner, Lena'
'Feldmann, Claus'

_publ_section_title
;
 Homoleptic complexes of vanadium and N-heterocycles made <i>via</i>
 oxidation of vanadium nanoparticles.
;
_journal_issue 12
_journal_name_full 'Dalton transactions (Cambridge, England : 2003)'
_journal_page_first 4856
_journal_page_last 4866
_journal_paper_doi 10.1039/d6dt00230g
_journal_volume 55
_journal_year 2026
_chemical_formula_moiety '2(C35 H28 N10 V), C7 H8'
_chemical_formula_sum 'C77 H64 N20 V2'
_chemical_formula_weight 1371.36
_space_group_crystal_system triclinic
_space_group_IT_number 2
_space_group_name_Hall '-P 1'
_space_group_name_H-M_alt 'P -1'
_atom_sites_solution_hydrogens geom
_audit_creation_date 2026-01-14
_audit_creation_method
;
Olex2 1.5
(compiled 2023.08.24 svn.re1ec1418 for OlexSys, GUI svn.r6817)
;
_audit_update_record
;
2026-01-14 deposited with the CCDC.	2026-02-27 downloaded from the CCDC.
;
_cell_angle_alpha 96.111(15)
_cell_angle_beta 103.119(15)
_cell_angle_gamma 89.988(15)
_cell_formula_units_Z 1
_cell_length_a 11.420(2)
_cell_length_b 11.3445(19)
_cell_length_c 13.155(3)
_cell_measurement_reflns_used 4414
_cell_measurement_temperature 150
_cell_measurement_theta_max 23.49
_cell_measurement_theta_min 1.57
_cell_volume 1649.9(6)
_computing_cell_refinement 'STOE X-AREA'
_computing_data_collection 'STOE X-AREA'
_computing_data_reduction 'STOE X-RED'
_computing_molecular_graphics 'Olex2 1.5 (Dolomanov et al., 2009)'
_computing_publication_material 'Olex2 1.5 (Dolomanov et al., 2009)'
_computing_structure_refinement 'SHELXL 2019/3 (Sheldrick, 2015)'
_computing_structure_solution 'SHELXT 2018/2 (Sheldrick, 2018)'
_diffrn_ambient_temperature 150
_diffrn_detector_area_resol_mean 6.67
_diffrn_detector_type STOE
_diffrn_measured_fraction_theta_full 0.997
_diffrn_measured_fraction_theta_max 0.997
_diffrn_measurement_details
;
 220 frames, detector distance = 100 mm
;
_diffrn_measurement_device '2-circle goniometer'
_diffrn_measurement_device_type 'STOE IPDS 2'
_diffrn_measurement_method 'rotation method'
_diffrn_radiation_type MoK\a
_diffrn_radiation_wavelength 0.71073
_diffrn_reflns_av_R_equivalents 0.0385
_diffrn_reflns_av_unetI/netI 0.0744
_diffrn_reflns_Laue_measured_fraction_full 0.997
_diffrn_reflns_Laue_measured_fraction_max 0.997
_diffrn_reflns_limit_h_max 13
_diffrn_reflns_limit_h_min -13
_diffrn_reflns_limit_k_max 13
_diffrn_reflns_limit_k_min -13
_diffrn_reflns_limit_l_max 15
_diffrn_reflns_limit_l_min -15
_diffrn_reflns_number 13060
_diffrn_reflns_point_group_measured_fraction_full 0.997
_diffrn_reflns_point_group_measured_fraction_max 0.997
_diffrn_reflns_theta_full 25.000
_diffrn_reflns_theta_max 24.999
_diffrn_reflns_theta_min 1.599
_exptl_absorpt_coefficient_mu 0.347
_exptl_absorpt_correction_type none
_exptl_crystal_colour red
_exptl_crystal_colour_primary red
_exptl_crystal_density_diffrn 1.380
_exptl_crystal_description block
_exptl_crystal_F_000 712
_exptl_crystal_size_max 0.1
_exptl_crystal_size_mid 0.1
_exptl_crystal_size_min 0.1
_refine_diff_density_max 0.930
_refine_diff_density_min -0.306
_refine_diff_density_rms 0.044
_refine_ls_extinction_method none
_refine_ls_goodness_of_fit_ref 0.803
_refine_ls_hydrogen_treatment constr
_refine_ls_matrix_type full
_refine_ls_number_parameters 467
_refine_ls_number_reflns 5799
_refine_ls_number_restraints 72
_refine_ls_restrained_S_all 0.816
_refine_ls_R_factor_all 0.0601
_refine_ls_R_factor_gt 0.0379
_refine_ls_shift/su_max 0.001
_refine_ls_shift/su_mean 0.000
_refine_ls_structure_factor_coef Fsqd
_refine_ls_weighting_details 'w=1/[\s^2^(Fo^2^)+(0.0464P)^2^] where P=(Fo^2^+2Fc^2^)/3'
_refine_ls_weighting_scheme calc
_refine_ls_wR_factor_gt 0.0826
_refine_ls_wR_factor_ref 0.0859
_reflns_Friedel_coverage 0.000
_reflns_number_gt 3598
_reflns_number_total 5799
_reflns_threshold_expression 'I > 2\s(I)'
_cod_data_source_file d6dt00230g2.cif
_cod_data_source_block '[v(ai)5]'
_cod_depositor_comments 'Adding full bibliography for 7720394--7720397.cif.'
_cod_original_cell_volume 1649.7(5)
_cod_database_code 7720394
_shelx_shelxl_version_number 2019/3
_shelx_space_group_comment
;
The symmetry employed for this shelxl refinement is uniquely defined
by the following loop, which should always be used as a source of
symmetry information in preference to the above space-group names.
They are only intended as comments.
;
_shelx_estimated_absorpt_t_max 0.966
_shelx_estimated_absorpt_t_min 0.966
_olex2_refinement_description
;
1. Fixed Uiso
 At 1.2 times of:
  All C(H) groups, All N(H) groups
 At 1.5 times of:
  All C(H,H,H) groups
2. Restrained distances
 C41-C36 \\sim C37-C38 \\sim C39-C40
 with sigma of 0.05
3. Rigid body (RIGU) restrains
 N1, C1, C2, C4, N2, C3, C5, C7, C6
 with sigma for 1-2 distances of 0.001 and sigma for 1-3 distances of 0.001
4. Others
 Fixed Sof: C42(0.5) H42A(0.5) H42B(0.5) H42C(0.5) C41(0.5) C40(0.5) H40(0.5)
 C39(0.5) H39(0.5) C38(0.5) H38(0.5) C37(0.5) H37(0.5) C36(0.5) H36(0.5)
5.a Aromatic/amide H refined with riding coordinates:
 N8(H8), N10(H10), N6(H6), C29(H29), C30(H30), C8(H8A), C22(H22), C35(H35),
 C1(H1), C31(H31), C9(H9), C7(H7), C2(H2), C28(H28), C24(H24), C34(H34),
 C23(H23), C6(H6A), C15(H15), C27(H27), C16(H16), C12(H12), C21(H21), C14(H14),
 C17(H17), C13(H13), C20(H20), C5(H5), C40(H40), C39(H39), C38(H38), C37(H37),
 C36(H36)
5.b Fitted hexagon refined as free rotating group:
 C41(C40,C39,C38,C37,C36)
5.c Idealised Me refined as rotating group:
 C42(H42A,H42B,H42C)
;
_olex2_submission_special_instructions 'No special instructions were received'

loop_
_space_group_symop_operation_xyz
'x, y, z'
'-x, -y, -z'

loop_
_atom_site_label
_atom_site_type_symbol
_atom_site_fract_x
_atom_site_fract_y
_atom_site_fract_z
_atom_site_U_iso_or_equiv
_atom_site_adp_type
_atom_site_occupancy
_atom_site_site_symmetry_order
_atom_site_calc_flag
_atom_site_refinement_flags_posn
_atom_site_refinement_flags_adp
_atom_site_refinement_flags_occupancy
_atom_site_disorder_assembly
_atom_site_disorder_group
V1 V 0.33404(4) 0.67665(4) 0.67764(3) 0.03266(12) Uani 1 1 d . . . . .
N3 N 0.50772(17) 0.75977(16) 0.68626(15) 0.0350(5) Uani 1 1 d . . . . .
N9 N 0.29511(16) 0.67704(16) 0.50545(15) 0.0341(5) Uani 1 1 d . . . . .
N7 N 0.37743(17) 0.67722(16) 0.84859(15) 0.0351(5) Uani 1 1 d . . . . .
N2 N 0.39092(17) 0.48611(17) 0.66340(15) 0.0364(4) Uani 1 1 d . . . . .
N1 N 0.19428(17) 0.53957(18) 0.66227(15) 0.0391(4) Uani 1 1 d . . . . .
N8 N 0.57863(18) 0.60490(17) 0.86867(16) 0.0398(5) Uani 1 1 d . . . . .
H8 H 0.580475 0.591087 0.801945 0.048 Uiso 1 1 calc R U . . .
N10 N 0.35312(18) 0.88213(17) 0.51074(16) 0.0408(5) Uani 1 1 d . . . . .
H10 H 0.380573 0.898199 0.578964 0.049 Uiso 1 1 calc R U . . .
N5 N 0.20418(17) 0.81921(17) 0.67706(15) 0.0384(5) Uani 1 1 d . . . . .
N4 N 0.55111(19) 0.90474(17) 0.83711(16) 0.0429(5) Uani 1 1 d . . . . .
N6 N 0.3143(2) 0.97657(17) 0.79831(16) 0.0438(5) Uani 1 1 d . . . . .
H6 H 0.384963 0.943445 0.812408 0.053 Uiso 1 1 calc R U . . .
C33 C 0.3065(2) 0.7757(2) 0.46034(18) 0.0339(5) Uani 1 1 d . . . . .
C4 C 0.2757(2) 0.4540(2) 0.65660(18) 0.0367(5) Uani 1 1 d . . . . .
C29 C 0.2477(2) 0.5828(2) 0.43639(18) 0.0345(5) Uani 1 1 d . . . . .
H29 H 0.237672 0.510263 0.463847 0.041 Uiso 1 1 calc R U . . .
C32 C 0.2735(2) 0.7870(2) 0.35102(19) 0.0365(6) Uani 1 1 d . . . . .
C26 C 0.4831(2) 0.6472(2) 0.90605(18) 0.0361(6) Uani 1 1 d . . . . .
C25 C 0.5167(2) 0.6551(2) 1.01779(19) 0.0421(6) Uani 1 1 d . . . . .
C11 C 0.5858(2) 0.8300(2) 0.76350(18) 0.0359(6) Uani 1 1 d . . . . .
C30 C 0.2128(2) 0.5844(2) 0.32899(19) 0.0389(6) Uani 1 1 d . . . . .
H30 H 0.180794 0.514254 0.285431 0.047 Uiso 1 1 calc R U . . .
C8 C 0.5813(2) 0.6999(2) 0.62884(19) 0.0396(6) Uani 1 1 d . . . . .
H8A H 0.551411 0.644378 0.569183 0.047 Uiso 1 1 calc R U . . .
C19 C 0.2129(2) 0.9274(2) 0.73201(19) 0.0398(6) Uani 1 1 d . . . . .
C22 C 0.2971(2) 0.7143(2) 0.90535(19) 0.0409(6) Uani 1 1 d . . . . .
H22 H 0.219491 0.734629 0.868443 0.049 Uiso 1 1 calc R U . . .
C35 C 0.3502(2) 0.9606(2) 0.4371(2) 0.0448(6) Uani 1 1 d . . . . .
H35 H 0.377526 1.041032 0.452623 0.054 Uiso 1 1 calc R U . . .
C1 C 0.0861(2) 0.4812(2) 0.64786(19) 0.0421(5) Uani 1 1 d . . . . .
H1 H 0.013094 0.521517 0.647485 0.051 Uiso 1 1 calc R U . . .
C31 C 0.2242(2) 0.6873(2) 0.2847(2) 0.0416(6) Uani 1 1 d . . . . .
H31 H 0.199064 0.689940 0.211037 0.050 Uiso 1 1 calc R U . . .
C9 C 0.7014(2) 0.7280(2) 0.6659(2) 0.0441(6) Uani 1 1 d . . . . .
H9 H 0.766418 0.697345 0.638024 0.053 Uiso 1 1 calc R U . . .
C10 C 0.7078(2) 0.8132(2) 0.7552(2) 0.0432(6) Uani 1 1 d . . . . .
C7 C 0.4607(2) 0.3924(2) 0.65312(18) 0.0393(5) Uani 1 1 d . . . . .
H7 H 0.543710 0.405002 0.656051 0.047 Uiso 1 1 calc R U . . .
C2 C 0.0913(2) 0.3594(2) 0.6339(2) 0.0459(6) Uani 1 1 d . . . . .
H2 H 0.027466 0.302501 0.623419 0.055 Uiso 1 1 calc R U . . .
C28 C 0.6719(2) 0.5873(2) 0.9523(2) 0.0455(7) Uani 1 1 d . . . . .
H28 H 0.748817 0.559030 0.946715 0.055 Uiso 1 1 calc R U . . .
C24 C 0.4313(3) 0.6965(2) 1.0714(2) 0.0490(7) Uani 1 1 d . . . . .
H24 H 0.448649 0.705147 1.146016 0.059 Uiso 1 1 calc R U . . .
C34 C 0.3028(2) 0.9067(2) 0.3398(2) 0.0445(6) Uani 1 1 d . . . . .
H34 H 0.291151 0.941788 0.275937 0.053 Uiso 1 1 calc R U . . .
C23 C 0.3206(3) 0.7248(2) 1.0140(2) 0.0484(7) Uani 1 1 d . . . . .
H23 H 0.259755 0.751604 1.049006 0.058 Uiso 1 1 calc R U . . .
C6 C 0.4139(2) 0.2777(2) 0.63831(19) 0.0430(6) Uani 1 1 d . . . . .
H6A H 0.467226 0.214184 0.633012 0.052 Uiso 1 1 calc R U . . .
C15 C 0.0936(2) 0.7934(2) 0.6153(2) 0.0455(6) Uani 1 1 d . . . . .
H15 H 0.081275 0.718853 0.573553 0.055 Uiso 1 1 calc R U . . .
C27 C 0.6376(2) 0.6162(2) 1.0432(2) 0.0491(7) Uani 1 1 d . . . . .
H27 H 0.685350 0.611381 1.111885 0.059 Uiso 1 1 calc R U . . .
C16 C -0.0028(3) 0.8680(3) 0.6089(2) 0.0566(8) Uani 1 1 d . . . . .
H16 H -0.078198 0.843298 0.564106 0.068 Uiso 1 1 calc R U . . .
C12 C 0.7970(2) 0.8762(2) 0.8305(2) 0.0521(7) Uani 1 1 d . . . . .
H12 H 0.879536 0.867920 0.829656 0.062 Uiso 1 1 calc R U . . .
C18 C 0.1191(3) 1.0093(2) 0.7308(2) 0.0519(7) Uani 1 1 d . . . . .
C21 C 0.2870(3) 1.0876(2) 0.8397(2) 0.0545(8) Uani 1 1 d . . . . .
H21 H 0.342612 1.140291 0.888200 0.065 Uiso 1 1 calc R U . . .
C3 C 0.2202(3) 0.3385(2) 0.6392(2) 0.0504(6) Uani 1 1 d . . . . .
C14 C 0.6407(3) 0.9643(2) 0.9070(2) 0.0508(7) Uani 1 1 d . . . . .
H14 H 0.620390 1.018627 0.960042 0.061 Uiso 1 1 calc R U . . .
C17 C 0.0090(3) 0.9778(3) 0.6665(3) 0.0625(8) Uani 1 1 d . . . . .
H17 H -0.056764 1.029846 0.661750 0.075 Uiso 1 1 calc R U . . .
C13 C 0.7614(3) 0.9516(3) 0.9069(2) 0.0559(8) Uani 1 1 d . . . . .
H13 H 0.820434 0.995416 0.959997 0.067 Uiso 1 1 calc R U . . .
C20 C 0.1703(3) 1.1107(3) 0.8018(2) 0.0617(8) Uani 1 1 d . . . . .
H20 H 0.129760 1.180644 0.818692 0.074 Uiso 1 1 calc R U . . .
C5 C 0.2958(3) 0.2506(3) 0.6309(2) 0.0567(7) Uani 1 1 d . . . . .
H5 H 0.267940 0.170390 0.619994 0.068 Uiso 1 1 calc R U . . .
C42 C 0.0031(7) 0.2660(7) 0.9845(6) 0.0694(19) Uani 0.5 1 d . . P A -1
H42A H -0.036368 0.232940 0.913049 0.104 Uiso 0.5 1 calc R U P A -1
H42B H -0.037109 0.234668 1.034707 0.104 Uiso 0.5 1 calc R U P A -1
H42C H 0.087710 0.243881 0.999792 0.104 Uiso 0.5 1 calc R U P A -1
C41 C -0.0048(9) 0.4008(6) 0.9939(6) 0.050(2) Uani 0.5 1 d DG . P A -1
C40 C -0.0284(9) 0.4634(6) 1.0835(6) 0.045(2) Uani 0.5 1 d DG . P A -1
H40 H -0.040704 0.422099 1.139535 0.054 Uiso 0.5 1 calc R U P A -1
C39 C -0.0340(8) 0.5863(6) 1.0912(6) 0.052(3) Uani 0.5 1 d DG . P A -1
H39 H -0.050118 0.629049 1.152444 0.063 Uiso 0.5 1 calc R U P A -1
C38 C -0.0160(8) 0.6467(6) 1.0092(7) 0.053(2) Uani 0.5 1 d DG . P A -1
H38 H -0.019799 0.730721 1.014470 0.064 Uiso 0.5 1 calc R U P A -1
C37 C 0.0076(8) 0.5842(6) 0.9196(6) 0.054(3) Uani 0.5 1 d DG . P A -1
H37 H 0.019934 0.625446 0.863587 0.065 Uiso 0.5 1 calc R U P A -1
C36 C 0.0132(8) 0.4612(6) 0.9119(6) 0.045(2) Uani 0.5 1 d DG . P A -1
H36 H 0.029348 0.418496 0.850676 0.054 Uiso 0.5 1 calc R U P A -1

loop_
_atom_site_aniso_label
_atom_site_aniso_U_11
_atom_site_aniso_U_22
_atom_site_aniso_U_33
_atom_site_aniso_U_23
_atom_site_aniso_U_13
_atom_site_aniso_U_12
V1 0.0321(2) 0.0362(2) 0.0288(2) 0.00380(17) 0.00497(17) -0.00139(18)
N3 0.0351(11) 0.0376(11) 0.0316(11) 0.0049(9) 0.0057(9) -0.0017(9)
N9 0.0317(11) 0.0361(11) 0.0342(11) 0.0045(9) 0.0062(9) -0.0013(9)
N7 0.0353(11) 0.0360(11) 0.0336(11) 0.0050(9) 0.0065(9) -0.0045(9)
N2 0.0355(9) 0.0437(10) 0.0290(10) 0.0049(8) 0.0050(8) 0.0022(8)
N1 0.0331(10) 0.0492(10) 0.0350(11) 0.0071(9) 0.0067(9) -0.0056(8)
N8 0.0364(12) 0.0442(12) 0.0363(12) 0.0087(9) 0.0008(9) -0.0028(10)
N10 0.0465(12) 0.0380(11) 0.0364(12) 0.0058(9) 0.0055(9) -0.0033(10)
N5 0.0367(12) 0.0438(12) 0.0352(11) 0.0056(9) 0.0087(9) 0.0012(9)
N4 0.0529(13) 0.0389(11) 0.0337(12) 0.0033(9) 0.0033(10) -0.0071(10)
N6 0.0550(14) 0.0376(12) 0.0387(12) 0.0033(9) 0.0107(10) 0.0010(10)
C33 0.0299(12) 0.0351(13) 0.0364(13) 0.0056(10) 0.0057(10) 0.0012(10)
C4 0.0377(10) 0.0467(11) 0.0255(12) 0.0066(10) 0.0053(10) -0.0040(8)
C29 0.0316(12) 0.0364(13) 0.0349(13) 0.0047(10) 0.0061(10) -0.0031(10)
C32 0.0296(13) 0.0454(14) 0.0353(13) 0.0109(11) 0.0061(10) 0.0034(11)
C26 0.0408(15) 0.0336(12) 0.0317(13) 0.0053(10) 0.0030(11) -0.0078(11)
C25 0.0535(17) 0.0353(13) 0.0341(14) 0.0055(11) 0.0021(12) -0.0133(12)
C11 0.0383(14) 0.0345(13) 0.0337(13) 0.0115(11) 0.0017(11) -0.0060(11)
C30 0.0347(13) 0.0460(14) 0.0351(14) 0.0020(11) 0.0072(11) -0.0045(11)
C8 0.0424(15) 0.0408(13) 0.0366(14) 0.0060(11) 0.0104(11) -0.0035(12)
C19 0.0438(15) 0.0434(14) 0.0355(14) 0.0075(11) 0.0144(11) 0.0026(12)
C22 0.0454(15) 0.0405(14) 0.0382(14) 0.0050(11) 0.0123(12) -0.0044(12)
C35 0.0438(15) 0.0392(14) 0.0533(17) 0.0167(12) 0.0095(13) 0.0010(12)
C1 0.0343(11) 0.0537(12) 0.0373(14) 0.0057(11) 0.0059(11) -0.0078(10)
C31 0.0329(13) 0.0598(16) 0.0321(13) 0.0114(12) 0.0043(10) -0.0004(12)
C9 0.0393(14) 0.0448(14) 0.0519(17) 0.0117(12) 0.0152(12) 0.0007(12)
C10 0.0414(15) 0.0404(14) 0.0459(15) 0.0175(12) 0.0001(12) -0.0077(12)
C7 0.0375(12) 0.0483(11) 0.0330(13) 0.0057(10) 0.0093(10) 0.0054(9)
C2 0.0458(12) 0.0529(12) 0.0391(14) 0.0041(11) 0.0102(12) -0.0115(11)
C28 0.0399(15) 0.0416(14) 0.0483(17) 0.0122(12) -0.0068(12) -0.0060(12)
C24 0.070(2) 0.0449(15) 0.0293(14) 0.0040(11) 0.0061(14) -0.0127(14)
C34 0.0404(14) 0.0493(15) 0.0461(16) 0.0203(12) 0.0081(12) 0.0065(12)
C23 0.0620(18) 0.0470(15) 0.0390(15) 0.0013(12) 0.0192(14) -0.0067(14)
C6 0.0470(12) 0.0481(12) 0.0340(14) 0.0047(11) 0.0093(11) 0.0016(11)
C15 0.0373(15) 0.0525(16) 0.0460(16) 0.0070(12) 0.0076(12) 0.0017(13)
C27 0.0544(18) 0.0444(15) 0.0394(16) 0.0105(12) -0.0112(13) -0.0128(13)
C16 0.0385(16) 0.066(2) 0.067(2) 0.0169(16) 0.0112(14) 0.0079(14)
C12 0.0429(16) 0.0525(16) 0.0570(19) 0.0233(15) -0.0042(13) -0.0091(13)
C18 0.0604(19) 0.0511(16) 0.0513(17) 0.0134(14) 0.0238(15) 0.0147(15)
C21 0.086(2) 0.0370(15) 0.0417(16) 0.0007(12) 0.0195(15) 0.0036(15)
C3 0.0628(13) 0.0507(12) 0.0385(15) 0.0055(11) 0.0128(12) 0.0019(9)
C14 0.070(2) 0.0418(15) 0.0345(15) 0.0050(11) -0.0005(13) -0.0126(14)
C17 0.0547(19) 0.066(2) 0.076(2) 0.0191(17) 0.0293(17) 0.0237(16)
C13 0.060(2) 0.0538(17) 0.0453(17) 0.0124(14) -0.0092(14) -0.0162(15)
C20 0.088(3) 0.0459(17) 0.059(2) 0.0069(14) 0.0325(18) 0.0167(17)
C5 0.0523(13) 0.0668(15) 0.0523(17) 0.0079(14) 0.0140(13) 0.0022(11)
C42 0.062(4) 0.085(5) 0.060(4) 0.014(4) 0.010(3) 0.028(4)
C41 0.028(3) 0.058(7) 0.060(5) 0.002(5) 0.001(3) 0.016(4)
C40 0.039(4) 0.052(8) 0.041(4) 0.003(4) 0.007(3) 0.011(4)
C39 0.033(4) 0.069(7) 0.049(4) -0.004(4) 0.001(3) 0.002(4)
C38 0.044(6) 0.058(7) 0.052(4) 0.001(4) 0.002(3) -0.006(5)
C37 0.041(5) 0.077(8) 0.041(4) 0.003(4) 0.005(3) -0.009(4)
C36 0.037(4) 0.067(9) 0.033(4) 0.003(4) 0.009(3) 0.006(5)

loop_
_atom_type_symbol
_atom_type_description
_atom_type_scat_dispersion_real
_atom_type_scat_dispersion_imag
_atom_type_scat_source
C C 0.0033 0.0016 'International Tables Vol C Tables 4.2.6.8 and 6.1.1.4'
H H 0.0000 0.0000 'International Tables Vol C Tables 4.2.6.8 and 6.1.1.4'
N N 0.0061 0.0033 'International Tables Vol C Tables 4.2.6.8 and 6.1.1.4'
V V 0.3005 0.5294 'International Tables Vol C Tables 4.2.6.8 and 6.1.1.4'

loop_
_geom_angle_atom_site_label_1
_geom_angle_atom_site_label_2
_geom_angle_atom_site_label_3
_geom_angle
_geom_angle_site_symmetry_1
_geom_angle_site_symmetry_3
_geom_angle_publ_flag
N3 V1 N9 88.52(7) . . ?
N3 V1 N7 90.08(7) . . ?
N3 V1 N2 97.73(7) . . ?
N3 V1 N1 160.66(8) . . ?
N3 V1 N5 107.02(7) . . ?
N9 V1 N2 90.92(7) . . ?
N7 V1 N9 178.56(7) . . ?
N7 V1 N2 88.91(7) . . ?
N7 V1 N5 94.43(8) . . ?
N1 V1 N9 90.65(7) . . ?
N1 V1 N7 90.55(7) . . ?
N1 V1 N2 62.96(8) . . ?
N1 V1 N5 92.19(8) . . ?
N5 V1 N9 86.33(8) . . ?
N5 V1 N2 154.99(7) . . ?
C11 N3 V1 133.40(16) . . ?
C11 N3 C8 104.09(19) . . ?
C8 N3 V1 116.55(15) . . ?
C33 N9 V1 122.00(15) . . ?
C33 N9 C29 113.83(19) . . ?
C29 N9 V1 123.90(14) . . ?
C26 N7 V1 124.94(16) . . ?
C26 N7 C22 114.2(2) . . ?
C22 N7 V1 120.75(17) . . ?
C4 N2 V1 87.71(15) . . ?
C7 N2 V1 159.68(16) . . ?
C7 N2 C4 112.4(2) . . ?
C4 N1 V1 90.43(13) . . ?
C4 N1 C1 105.6(2) . . ?
C1 N1 V1 163.49(18) . . ?
C26 N8 H8 125.5 . . ?
C26 N8 C28 108.9(2) . . ?
C28 N8 H8 125.5 . . ?
C33 N10 H10 125.7 . . ?
C33 N10 C35 108.6(2) . . ?
C35 N10 H10 125.7 . . ?
C19 N5 V1 131.30(17) . . ?
C19 N5 C15 113.2(2) . . ?
C15 N5 V1 115.35(17) . . ?
C14 N4 C11 115.0(2) . . ?
C19 N6 H6 125.9 . . ?
C19 N6 C21 108.2(2) . . ?
C21 N6 H6 125.9 . . ?
N9 C33 N10 126.2(2) . . ?
N9 C33 C32 126.0(2) . . ?
N10 C33 C32 107.83(19) . . ?
N2 C4 N1 118.9(2) . . ?
N2 C4 C3 129.7(3) . . ?
N1 C4 C3 111.3(2) . . ?
N9 C29 H29 117.6 . . ?
N9 C29 C30 124.8(2) . . ?
C30 C29 H29 117.6 . . ?
C33 C32 C34 106.2(2) . . ?
C31 C32 C33 117.2(2) . . ?
C31 C32 C34 136.6(2) . . ?
N7 C26 N8 126.3(2) . . ?
N7 C26 C25 126.0(2) . . ?
N8 C26 C25 107.7(2) . . ?
C26 C25 C27 105.9(2) . . ?
C24 C25 C26 116.9(2) . . ?
C24 C25 C27 137.2(2) . . ?
N3 C11 C10 111.2(2) . . ?
N4 C11 N3 123.8(2) . . ?
N4 C11 C10 125.0(2) . . ?
C29 C30 H30 119.9 . . ?
C31 C30 C29 120.2(2) . . ?
C31 C30 H30 119.9 . . ?
N3 C8 H8A 123.0 . . ?
C9 C8 N3 113.9(2) . . ?
C9 C8 H8A 123.0 . . ?
N5 C19 N6 125.5(2) . . ?
N5 C19 C18 126.2(2) . . ?
N6 C19 C18 108.3(2) . . ?
N7 C22 H22 117.9 . . ?
N7 C22 C23 124.2(3) . . ?
C23 C22 H22 117.9 . . ?
N10 C35 H35 124.9 . . ?
C34 C35 N10 110.2(2) . . ?
C34 C35 H35 124.9 . . ?
N1 C1 H1 122.7 . . ?
N1 C1 C2 114.7(2) . . ?
C2 C1 H1 122.7 . . ?
C32 C31 H31 121.0 . . ?
C30 C31 C32 118.0(2) . . ?
C30 C31 H31 121.0 . . ?
C8 C9 H9 127.4 . . ?
C8 C9 C10 105.3(2) . . ?
C10 C9 H9 127.4 . . ?
C9 C10 C11 105.5(2) . . ?
C12 C10 C11 117.4(3) . . ?
C12 C10 C9 137.1(3) . . ?
N2 C7 H7 119.4 . . ?
N2 C7 C6 121.2(2) . . ?
C6 C7 H7 119.4 . . ?
C1 C2 H2 128.4 . . ?
C1 C2 C3 103.3(2) . . ?
C3 C2 H2 128.4 . . ?
N8 C28 H28 125.1 . . ?
C27 C28 N8 109.7(3) . . ?
C27 C28 H28 125.1 . . ?
C25 C24 H24 120.9 . . ?
C23 C24 C25 118.2(2) . . ?
C23 C24 H24 120.9 . . ?
C32 C34 H34 126.4 . . ?
C35 C34 C32 107.1(2) . . ?
C35 C34 H34 126.4 . . ?
C22 C23 H23 119.8 . . ?
C24 C23 C22 120.4(3) . . ?
C24 C23 H23 119.8 . . ?
C7 C6 H6A 118.1 . . ?
C5 C6 C7 123.7(3) . . ?
C5 C6 H6A 118.1 . . ?
N5 C15 H15 117.8 . . ?
N5 C15 C16 124.4(3) . . ?
C16 C15 H15 117.8 . . ?
C25 C27 H27 126.1 . . ?
C28 C27 C25 107.7(2) . . ?
C28 C27 H27 126.1 . . ?
C15 C16 H16 119.5 . . ?
C17 C16 C15 120.9(3) . . ?
C17 C16 H16 119.5 . . ?
C10 C12 H12 121.2 . . ?
C13 C12 C10 117.5(3) . . ?
C13 C12 H12 121.2 . . ?
C19 C18 C20 106.2(3) . . ?
C17 C18 C19 117.7(3) . . ?
C17 C18 C20 136.1(3) . . ?
N6 C21 H21 124.7 . . ?
C20 C21 N6 110.5(3) . . ?
C20 C21 H21 124.7 . . ?
C4 C3 C2 105.1(2) . . ?
C5 C3 C4 114.0(3) . . ?
C5 C3 C2 140.9(3) . . ?
N4 C14 H14 118.0 . . ?
N4 C14 C13 124.1(3) . . ?
C13 C14 H14 118.0 . . ?
C16 C17 H17 121.2 . . ?
C18 C17 C16 117.5(3) . . ?
C18 C17 H17 121.2 . . ?
C12 C13 C14 120.9(3) . . ?
C12 C13 H13 119.5 . . ?
C14 C13 H13 119.5 . . ?
C18 C20 H20 126.6 . . ?
C21 C20 C18 106.8(3) . . ?
C21 C20 H20 126.6 . . ?
C6 C5 H5 120.6 . . ?
C3 C5 C6 118.9(3) . . ?
C3 C5 H5 120.6 . . ?
H42A C42 H42B 109.5 . . ?
H42A C42 H42C 109.5 . . ?
H42B C42 H42C 109.5 . . ?
C41 C42 H42A 109.5 . . ?
C41 C42 H42B 109.5 . . ?
C41 C42 H42C 109.5 . . ?
C40 C41 C42 120.8(5) . . ?
C40 C41 C36 120.0 . . ?
C36 C41 C42 119.2(5) . . ?
C41 C40 H40 120.0 . . ?
C39 C40 C41 120.0 . . ?
C39 C40 H40 120.0 . . ?
C40 C39 H39 120.0 . . ?
C40 C39 C38 120.0 . . ?
C38 C39 H39 120.0 . . ?
C39 C38 H38 120.0 . . ?
C37 C38 C39 120.0 . . ?
C37 C38 H38 120.0 . . ?
C38 C37 H37 120.0 . . ?
C36 C37 C38 120.0 . . ?
C36 C37 H37 120.0 . . ?
C41 C36 H36 120.0 . . ?
C37 C36 C41 120.0 . . ?
C37 C36 H36 120.0 . . ?

loop_
_geom_bond_atom_site_label_1
_geom_bond_atom_site_label_2
_geom_bond_distance
_geom_bond_site_symmetry_2
_geom_bond_publ_flag
V1 N3 2.1706(19) . ?
V1 N9 2.208(2) . ?
V1 N7 2.189(2) . ?
V1 N2 2.258(2) . ?
V1 N1 2.1895(19) . ?
V1 N5 2.193(2) . ?
N3 C11 1.371(3) . ?
N3 C8 1.385(3) . ?
N9 C33 1.341(3) . ?
N9 C29 1.353(3) . ?
N7 C26 1.336(3) . ?
N7 C22 1.349(3) . ?
N2 C4 1.346(3) . ?
N2 C7 1.343(3) . ?
N1 C4 1.352(3) . ?
N1 C1 1.366(3) . ?
N8 H8 0.8800 . ?
N8 C26 1.362(3) . ?
N8 C28 1.378(3) . ?
N10 H10 0.8800 . ?
N10 C33 1.361(3) . ?
N10 C35 1.379(3) . ?
N5 C19 1.348(3) . ?
N5 C15 1.350(3) . ?
N4 C11 1.346(3) . ?
N4 C14 1.338(3) . ?
N6 H6 0.8800 . ?
N6 C19 1.360(3) . ?
N6 C21 1.383(3) . ?
C33 C32 1.421(3) . ?
C4 C3 1.429(3) . ?
C29 H29 0.9500 . ?
C29 C30 1.380(3) . ?
C32 C31 1.387(3) . ?
C32 C34 1.429(3) . ?
C26 C25 1.425(3) . ?
C25 C24 1.382(4) . ?
C25 C27 1.427(4) . ?
C11 C10 1.432(4) . ?
C30 H30 0.9500 . ?
C30 C31 1.378(3) . ?
C8 H8A 0.9500 . ?
C8 C9 1.372(3) . ?
C19 C18 1.416(4) . ?
C22 H22 0.9500 . ?
C22 C23 1.385(3) . ?
C35 H35 0.9500 . ?
C35 C34 1.351(4) . ?
C1 H1 0.9500 . ?
C1 C2 1.378(4) . ?
C31 H31 0.9500 . ?
C9 H9 0.9500 . ?
C9 C10 1.428(4) . ?
C10 C12 1.387(4) . ?
C7 H7 0.9500 . ?
C7 C6 1.384(3) . ?
C2 H2 0.9500 . ?
C2 C3 1.478(4) . ?
C28 H28 0.9500 . ?
C28 C27 1.350(4) . ?
C24 H24 0.9500 . ?
C24 C23 1.375(4) . ?
C34 H34 0.9500 . ?
C23 H23 0.9500 . ?
C6 H6A 0.9500 . ?
C6 C5 1.363(4) . ?
C15 H15 0.9500 . ?
C15 C16 1.382(4) . ?
C27 H27 0.9500 . ?
C16 H16 0.9500 . ?
C16 C17 1.377(4) . ?
C12 H12 0.9500 . ?
C12 C13 1.381(4) . ?
C18 C17 1.371(4) . ?
C18 C20 1.435(4) . ?
C21 H21 0.9500 . ?
C21 C20 1.349(4) . ?
C3 C5 1.331(4) . ?
C14 H14 0.9500 . ?
C14 C13 1.386(4) . ?
C17 H17 0.9500 . ?
C13 H13 0.9500 . ?
C20 H20 0.9500 . ?
C5 H5 0.9500 . ?
C42 H42A 0.9800 . ?
C42 H42B 0.9800 . ?
C42 H42C 0.9800 . ?
C42 C41 1.525(9) . ?
C41 C40 1.3900 . ?
C41 C36 1.3900 . ?
C40 H40 0.9500 . ?
C40 C39 1.3900 . ?
C39 H39 0.9500 . ?
C39 C38 1.3900 . ?
C38 H38 0.9500 . ?
C38 C37 1.3900 . ?
C37 H37 0.9500 . ?
C37 C36 1.3900 . ?
C36 H36 0.9500 . ?

loop_
_geom_torsion_atom_site_label_1
_geom_torsion_atom_site_label_2
_geom_torsion_atom_site_label_3
_geom_torsion_atom_site_label_4
_geom_torsion
_geom_torsion_site_symmetry_1
_geom_torsion_site_symmetry_2
_geom_torsion_site_symmetry_3
_geom_torsion_site_symmetry_4
_geom_torsion_publ_flag
V1 N3 C11 N4 -30.0(3) . . . . ?
V1 N3 C11 C10 149.93(17) . . . . ?
V1 N3 C8 C9 -156.20(17) . . . . ?
V1 N9 C33 N10 6.9(3) . . . . ?
V1 N9 C33 C32 -174.04(18) . . . . ?
V1 N9 C29 C30 173.94(18) . . . . ?
V1 N7 C26 N8 -4.1(3) . . . . ?
V1 N7 C26 C25 175.03(16) . . . . ?
V1 N7 C22 C23 -175.55(17) . . . . ?
V1 N2 C4 N1 -0.8(2) . . . . ?
V1 N2 C4 C3 176.2(2) . . . . ?
V1 N2 C7 C6 -172.4(3) . . . . ?
V1 N1 C4 N2 0.8(2) . . . . ?
V1 N1 C4 C3 -176.73(18) . . . . ?
V1 N1 C1 C2 167.3(5) . . . . ?
V1 N5 C19 N6 5.3(4) . . . . ?
V1 N5 C19 C18 -174.83(18) . . . . ?
V1 N5 C15 C16 175.9(2) . . . . ?
N3 C11 C10 C9 0.8(3) . . . . ?
N3 C11 C10 C12 -178.1(2) . . . . ?
N3 C8 C9 C10 0.2(3) . . . . ?
N9 C33 C32 C31 0.5(4) . . . . ?
N9 C33 C32 C34 -179.5(2) . . . . ?
N9 C29 C30 C31 -0.6(4) . . . . ?
N7 C26 C25 C24 0.8(3) . . . . ?
N7 C26 C25 C27 -178.7(2) . . . . ?
N7 C22 C23 C24 -0.1(4) . . . . ?
N2 C4 C3 C2 -177.1(2) . . . . ?
N2 C4 C3 C5 1.6(4) . . . . ?
N2 C7 C6 C5 1.4(4) . . . . ?
N1 C4 C3 C2 0.1(3) . . . . ?
N1 C4 C3 C5 178.8(2) . . . . ?
N1 C1 C2 C3 -0.7(3) . . . . ?
N8 C26 C25 C24 -179.9(2) . . . . ?
N8 C26 C25 C27 0.5(2) . . . . ?
N8 C28 C27 C25 -0.4(3) . . . . ?
N10 C33 C32 C31 179.7(2) . . . . ?
N10 C33 C32 C34 -0.3(3) . . . . ?
N10 C35 C34 C32 0.0(3) . . . . ?
N5 C19 C18 C17 -1.4(4) . . . . ?
N5 C19 C18 C20 179.5(2) . . . . ?
N5 C15 C16 C17 0.6(4) . . . . ?
N4 C11 C10 C9 -179.2(2) . . . . ?
N4 C11 C10 C12 1.8(3) . . . . ?
N4 C14 C13 C12 1.5(4) . . . . ?
N6 C19 C18 C17 178.5(2) . . . . ?
N6 C19 C18 C20 -0.6(3) . . . . ?
N6 C21 C20 C18 -0.6(3) . . . . ?
C33 N9 C29 C30 -0.2(3) . . . . ?
C33 N10 C35 C34 -0.2(3) . . . . ?
C33 C32 C31 C30 -1.2(4) . . . . ?
C33 C32 C34 C35 0.2(3) . . . . ?
C4 N2 C7 C6 -0.6(3) . . . . ?
C4 N1 C1 C2 0.8(3) . . . . ?
C4 C3 C5 C6 -0.7(4) . . . . ?
C29 N9 C33 N10 -178.8(2) . . . . ?
C29 N9 C33 C32 0.2(3) . . . . ?
C29 C30 C31 C32 1.2(4) . . . . ?
C26 N7 C22 C23 1.8(3) . . . . ?
C26 N8 C28 C27 0.8(3) . . . . ?
C26 C25 C24 C23 1.1(3) . . . . ?
C26 C25 C27 C28 -0.1(3) . . . . ?
C25 C24 C23 C22 -1.5(4) . . . . ?
C11 N3 C8 C9 0.3(3) . . . . ?
C11 N4 C14 C13 -0.6(3) . . . . ?
C11 C10 C12 C13 -0.8(3) . . . . ?
C8 N3 C11 N4 179.3(2) . . . . ?
C8 N3 C11 C10 -0.7(2) . . . . ?
C8 C9 C10 C11 -0.6(3) . . . . ?
C8 C9 C10 C12 178.0(3) . . . . ?
C19 N5 C15 C16 -0.9(3) . . . . ?
C19 N6 C21 C20 0.2(3) . . . . ?
C19 C18 C17 C16 1.0(4) . . . . ?
C19 C18 C20 C21 0.7(3) . . . . ?
C22 N7 C26 N8 178.7(2) . . . . ?
C22 N7 C26 C25 -2.2(3) . . . . ?
C35 N10 C33 N9 179.5(2) . . . . ?
C35 N10 C33 C32 0.3(3) . . . . ?
C1 N1 C4 N2 177.0(2) . . . . ?
C1 N1 C4 C3 -0.5(3) . . . . ?
C1 C2 C3 C4 0.3(3) . . . . ?
C1 C2 C3 C5 -177.7(4) . . . . ?
C31 C32 C34 C35 -179.8(3) . . . . ?
C9 C10 C12 C13 -179.3(3) . . . . ?
C10 C12 C13 C14 -0.7(4) . . . . ?
C7 N2 C4 N1 -177.9(2) . . . . ?
C7 N2 C4 C3 -0.9(3) . . . . ?
C7 C6 C5 C3 -0.7(4) . . . . ?
C2 C3 C5 C6 177.3(3) . . . . ?
C28 N8 C26 N7 178.5(2) . . . . ?
C28 N8 C26 C25 -0.8(2) . . . . ?
C24 C25 C27 C28 -179.5(3) . . . . ?
C34 C32 C31 C30 178.8(3) . . . . ?
C15 N5 C19 N6 -178.6(2) . . . . ?
C15 N5 C19 C18 1.3(3) . . . . ?
C15 C16 C17 C18 -0.7(4) . . . . ?
C27 C25 C24 C23 -179.6(3) . . . . ?
C21 N6 C19 N5 -179.8(2) . . . . ?
C21 N6 C19 C18 0.3(3) . . . . ?
C14 N4 C11 N3 178.8(2) . . . . ?
C14 N4 C11 C10 -1.1(3) . . . . ?
C17 C18 C20 C21 -178.2(3) . . . . ?
C20 C18 C17 C16 179.8(3) . . . . ?
C42 C41 C40 C39 179.3(6) . . . . ?
C42 C41 C36 C37 -179.3(6) . . . . ?
C41 C40 C39 C38 0.0 . . . . ?
C40 C41 C36 C37 0.0 . . . . ?
C40 C39 C38 C37 0.0 . . . . ?
C39 C38 C37 C36 0.0 . . . . ?
C38 C37 C36 C41 0.0 . . . . ?
C36 C41 C40 C39 0.0 . . . . ?
